data_7127450
loop_
_publ_author_name
'Ahmed, Manan'
'Xie, Zixi'
'Thoonen, Shannon'
'Hua, Carol'
'Kepert, Cameron J.'
'Price, Jason R.'
'Neville, Suzanne M.'

_publ_section_title
;
 A new spin crossover Fe<sup>II</sup> coordination environment in a
 two-fold interpenetrated 3-D Hofmann-type framework material.
;
_journal_issue 1
_journal_name_full 'Chemical communications (Cambridge, England)'
_journal_page_first 85
_journal_page_last 88
_journal_paper_doi 10.1039/d0cc07326a
_journal_volume 57
_journal_year 2021
_chemical_formula_moiety 'C28 H18 Au2 Fe N10 O3, C3 H7 N O, 2(O)'
_chemical_formula_sum 'C31 H25 Au2 Fe N11 O6'
_chemical_formula_weight 1097.40
_space_group_crystal_system orthorhombic
_space_group_IT_number 20
_space_group_name_Hall 'C 2c 2'
_space_group_name_H-M_alt 'C 2 2 21'
_atom_sites_solution_hydrogens geom
_atom_sites_solution_primary dual
_audit_creation_date 2020-10-15
_audit_creation_method
;

Olex2 1.3

(compiled 2020.07.31 svn.rc2a77460 for OlexSys, GUI svn.r6145)

;
_audit_update_record
;
2020-11-06 deposited with the CCDC.	2020-11-23 downloaded from the CCDC.
;
_cell_angle_alpha 90
_cell_angle_beta 90
_cell_angle_gamma 90
_cell_formula_units_Z 8
_cell_length_a 10.424(2)
_cell_length_b 30.568(6)
_cell_length_c 34.109(7)
_cell_measurement_temperature 240
_cell_volume 10869(4)
_computing_cell_refinement 'XDS (Kabsch, 1993)'
_computing_data_collection 'BluIce (McPhillips, 2002)'
_computing_data_reduction 'XDS (Kabsch, 1993)'
_computing_molecular_graphics 'Olex2 1.3 (Dolomanov et al., 2009)'
_computing_publication_material 'Olex2 1.3 (Dolomanov et al., 2009)'
_computing_structure_refinement 'SHELXL 2018/3 (Sheldrick, 2015)'
_computing_structure_solution 'SHELXT 2018/2 (Sheldrick, 2018)'
_diffrn_ambient_temperature 240
_diffrn_measured_fraction_theta_full 0.976
_diffrn_measured_fraction_theta_max 0.821
_diffrn_measurement_device_type 'ADSC Quantum 210r'
_diffrn_measurement_method 'Phi scan'
_diffrn_radiation_type Synchrotron
_diffrn_radiation_wavelength 0.71073
_diffrn_reflns_av_R_equivalents 0.0575
_diffrn_reflns_av_unetI/netI 0.0367
_diffrn_reflns_Laue_measured_fraction_full 0.976
_diffrn_reflns_Laue_measured_fraction_max 0.821
_diffrn_reflns_limit_h_max 14
_diffrn_reflns_limit_h_min -14
_diffrn_reflns_limit_k_max 41
_diffrn_reflns_limit_k_min -41
_diffrn_reflns_limit_l_max 42
_diffrn_reflns_limit_l_min -42
_diffrn_reflns_number 95657
_diffrn_reflns_point_group_measured_fraction_full 0.979
_diffrn_reflns_point_group_measured_fraction_max 0.822
_diffrn_reflns_theta_full 25.242
_diffrn_reflns_theta_max 32.312
_diffrn_reflns_theta_min 1.460
_diffrn_source 'MX2 beamline Australian Synchrotron'
_diffrn_standards_number 0
_exptl_absorpt_coefficient_mu 5.688
_exptl_absorpt_correction_type multi-scan
_exptl_absorpt_process_details 'XDS (Kabsch, 1993)'
_exptl_crystal_colour yellow
_exptl_crystal_colour_primary yellow
_exptl_crystal_density_diffrn 1.341
_exptl_crystal_description block
_exptl_crystal_F_000 4160
_exptl_crystal_size_max 0.1
_exptl_crystal_size_mid 0.1
_exptl_crystal_size_min 0.01
_refine_diff_density_max 4.468
_refine_diff_density_min -1.422
_refine_diff_density_rms 0.241
_refine_ls_abs_structure_details
;
 Refined as an inversion twin.
;
_refine_ls_abs_structure_Flack 0.42(2)
_refine_ls_extinction_method none
_refine_ls_goodness_of_fit_ref 1.032
_refine_ls_hydrogen_treatment constr
_refine_ls_matrix_type full
_refine_ls_number_parameters 418
_refine_ls_number_reflns 15940
_refine_ls_number_restraints 7
_refine_ls_restrained_S_all 1.033
_refine_ls_R_factor_all 0.1574
_refine_ls_R_factor_gt 0.1065
_refine_ls_shift/su_max 0.001
_refine_ls_shift/su_mean 0.000
_refine_ls_structure_factor_coef Fsqd
_refine_ls_weighting_details 'w=1/[\s^2^(Fo^2^)+(0.2000P)^2^] where P=(Fo^2^+2Fc^2^)/3'
_refine_ls_weighting_scheme calc
_refine_ls_wR_factor_gt 0.2868
_refine_ls_wR_factor_ref 0.3397
_reflns_Friedel_coverage 0.858
_reflns_Friedel_fraction_full 0.983
_reflns_Friedel_fraction_max 0.822
_reflns_number_gt 7111
_reflns_number_total 15940
_reflns_threshold_expression 'I > 2\s(I)'
_cod_data_source_file d0cc07326a2.cif
_cod_data_source_block ortho_240
_cod_depositor_comments 'Adding full bibliography for 7127435--7127450.cif.'
_cod_database_code 7127450
_shelx_shelxl_version_number 2018/3
_shelx_space_group_comment
;
The symmetry employed for this shelxl refinement is uniquely defined
by the following loop, which should always be used as a source of
symmetry information in preference to the above space-group names.
They are only intended as comments.
;
_shelx_estimated_absorpt_t_max 0.945
_shelx_estimated_absorpt_t_min 0.600
_olex2_refinement_description
;
1. Twinned data refinement
 Scales: 0.58(2)
 0.42(2)
2. Fixed Uiso
 At 1.2 times of:
  All C(H) groups, All N(H) groups
 At 1.5 times of:
  All C(H,H,H) groups
3. Restrained distances
 C32-N1
 1.05 with sigma of 0.02
4. Uiso/Uaniso restraints and constraints
Uanis(C4) \\sim Ueq: with sigma of 0.01 and sigma for terminal atoms of 0.02
5. Rigid body (RIGU) restrains
 N11
 with sigma for 1-2 distances of 0.01 and sigma for 1-3 distances of 0.01
6. Others
 Fixed Uiso: N10(0.11231) C29(0.11231) O6(0.11231) C30(0.11231) C31(0.11231)
7.a Aromatic/amide H refined with riding coordinates:
 N5(H5), N6(H6), C6(H6A), N8(H8), C13(H13), C5(H5A), C7(H7), C28(H28),
 C21(H21), C12(H12), C8(H8A), C25(H25), C19(H19), C22(H22), C20(H20), C16(H16),
 C26(H26), C27(H27), C31(H31)
7.b Idealised Me refined as rotating group:
 C29(H29A,H29B,H29C), C30(H30A,H30B,H30C)
;
_olex2_submission_special_instructions 'No special instructions were received'

loop_
_space_group_symop_operation_xyz
'x, y, z'
'-x, -y, z+1/2'
'x, -y, -z'
'-x, y, -z+1/2'
'x+1/2, y+1/2, z'
'-x+1/2, -y+1/2, z+1/2'
'x+1/2, -y+1/2, -z'
'-x+1/2, y+1/2, -z+1/2'

loop_
_atom_site_label
_atom_site_type_symbol
_atom_site_fract_x
_atom_site_fract_y
_atom_site_fract_z
_atom_site_U_iso_or_equiv
_atom_site_adp_type
_atom_site_occupancy
_atom_site_site_symmetry_order
_atom_site_calc_flag
_atom_site_refinement_flags_posn
_atom_site_refinement_flags_adp
_atom_site_refinement_flags_occupancy
_atom_site_disorder_assembly
_atom_site_disorder_group
Au1 Au 0.74196(8) 0.71973(3) 0.57821(2) 0.1068(3) Uani 1 1 d . . . . .
Au2 Au 0.28829(17) 0.85641(4) 0.48725(3) 0.1541(6) Uani 1 1 d . . . . .
Fe1 Fe 0.2420(2) 0.72122(8) 0.57930(6) 0.0914(6) Uani 1 1 d . . . . .
N1 N 0.4445(14) 0.7163(5) 0.5766(5) 0.101(4) Uani 1 1 d D . . . .
N3 N 1.0364(16) 0.7268(6) 0.5817(5) 0.104(5) Uani 1 1 d . . . . .
N2 N 0.256(2) 0.7803(5) 0.5466(5) 0.116(5) Uani 1 1 d . . . . .
N4 N 0.2287(19) 0.6874(5) 0.5226(4) 0.103(5) Uani 1 1 d . . . . .
O1 O 0.122(2) 0.6724(5) 0.3782(4) 0.135(6) Uani 1 1 d . . . . .
N9 N 0.220(2) 0.3411(5) 0.3902(4) 0.110(5) Uani 1 1 d . . . . .
N7 N 0.242(2) 0.7433(6) 0.1339(4) 0.105(4) Uani 1 1 d . . . . .
C4 C 0.9425(17) 0.7249(7) 0.5804(6) 0.099(4) Uani 1 1 d . U . . .
O2 O 0.157(3) 0.6012(6) 0.2084(5) 0.154(8) Uani 1 1 d . . . . .
C2 C 0.269(3) 0.8071(6) 0.5265(7) 0.118(7) Uani 1 1 d . . . . .
O3 O 0.313(3) 0.4709(6) 0.2956(6) 0.171(11) Uani 1 1 d . . . . .
N5 N 0.216(2) 0.6205(6) 0.4156(4) 0.115(5) Uani 1 1 d . . . . .
H5 H 0.251636 0.594677 0.415959 0.138 Uiso 1 1 calc R U . . .
N6 N 0.219(3) 0.6642(6) 0.2351(4) 0.129(7) Uani 1 1 d . . . . .
H6 H 0.237693 0.676983 0.257199 0.154 Uiso 1 1 calc R U . . .
C6 C 0.307(3) 0.6540(6) 0.5145(6) 0.114(6) Uani 1 1 d . . . . .
H6A H 0.363171 0.643627 0.533931 0.137 Uiso 1 1 calc R U . . .
N8 N 0.176(3) 0.4677(6) 0.3479(6) 0.134(7) Uani 1 1 d . . . . .
H8 H 0.120558 0.483460 0.360753 0.161 Uiso 1 1 calc R U . . .
C13 C 0.198(3) 0.5615(6) 0.3490(5) 0.111(7) Uani 1 1 d . . . . .
H13 H 0.200437 0.548214 0.373840 0.133 Uiso 1 1 calc R U . . .
C5 C 0.145(2) 0.6970(6) 0.4981(5) 0.097(5) Uani 1 1 d . . . . .
H5A H 0.089055 0.720008 0.504136 0.117 Uiso 1 1 calc R U . . .
C7 C 0.1289(19) 0.6752(6) 0.4608(6) 0.100(5) Uani 1 1 d . . . . .
H7 H 0.059230 0.681497 0.444240 0.120 Uiso 1 1 calc R U . . .
C28 C 0.153(2) 0.7119(7) 0.1373(6) 0.108(6) Uani 1 1 d . . . . .
H28 H 0.093376 0.708337 0.116911 0.129 Uiso 1 1 calc R U . . .
C18 C 0.184(3) 0.4266(7) 0.3574(7) 0.128(8) Uani 1 1 d . . . . .
C21 C 0.301(3) 0.3569(8) 0.3633(7) 0.123(7) Uani 1 1 d . . . . .
H21 H 0.373602 0.340200 0.356425 0.148 Uiso 1 1 calc R U . . .
C12 C 0.172(2) 0.6264(7) 0.3104(6) 0.107(6) Uani 1 1 d . . . . .
H12 H 0.163694 0.656878 0.307842 0.128 Uiso 1 1 calc R U . . .
C9 C 0.218(2) 0.6454(7) 0.4511(5) 0.105(6) Uani 1 1 d . . . . .
C8 C 0.306(3) 0.6351(8) 0.4788(6) 0.123(7) Uani 1 1 d . . . . .
H8A H 0.368050 0.613893 0.473028 0.148 Uiso 1 1 calc R U . . .
C10 C 0.163(3) 0.6341(7) 0.3814(6) 0.120(7) Uani 1 1 d . . . . .
C11 C 0.173(3) 0.6071(6) 0.3470(6) 0.112(6) Uani 1 1 d . . . . .
C24 C 0.230(4) 0.6893(7) 0.2011(5) 0.130(9) Uani 1 1 d . . . . .
C25 C 0.314(3) 0.7246(8) 0.1997(6) 0.123(7) Uani 1 1 d . . . . .
H25 H 0.370015 0.730592 0.220678 0.148 Uiso 1 1 calc R U . . .
C19 C 0.282(3) 0.3972(8) 0.3453(7) 0.125(8) Uani 1 1 d . . . . .
H19 H 0.335956 0.405240 0.324335 0.150 Uiso 1 1 calc R U . . .
C22 C 0.128(3) 0.3698(7) 0.4030(9) 0.139(10) Uani 1 1 d . . . . .
H22 H 0.075716 0.361024 0.423976 0.167 Uiso 1 1 calc R U . . .
C17 C 0.250(4) 0.4894(8) 0.3177(6) 0.144(10) Uani 1 1 d . . . . .
C23 C 0.182(2) 0.6215(8) 0.2369(5) 0.109(6) Uani 1 1 d . . . . .
C15 C 0.217(4) 0.5353(7) 0.3162(7) 0.135(10) Uani 1 1 d . . . . .
C20 C 0.108(2) 0.4100(6) 0.3873(7) 0.115(6) Uani 1 1 d . . . . .
H20 H 0.040594 0.427239 0.397027 0.137 Uiso 1 1 calc R U . . .
N10 N 0.4769(18) 0.6571(6) 0.3475(6) 0.112 Uiso 1 1 d . U . . .
C16 C 0.202(4) 0.5577(8) 0.2792(7) 0.137(9) Uani 1 1 d . . . . .
H16 H 0.205591 0.541533 0.255832 0.165 Uiso 1 1 calc R U . . .
C14 C 0.184(3) 0.6003(7) 0.2774(5) 0.116(7) Uani 1 1 d . . . . .
C26 C 0.145(2) 0.6834(8) 0.1703(6) 0.116(6) Uani 1 1 d . . . . .
H26 H 0.083502 0.661000 0.171221 0.139 Uiso 1 1 calc R U . . .
C27 C 0.312(3) 0.7502(7) 0.1670(6) 0.116(7) Uani 1 1 d . . . . .
H27 H 0.365395 0.775105 0.167287 0.139 Uiso 1 1 calc R U . . .
C29 C 0.522(2) 0.6581(7) 0.3873(7) 0.112 Uiso 1 1 d . U . . .
H29A H 0.461719 0.642578 0.403950 0.168 Uiso 1 1 calc R U . . .
H29B H 0.528652 0.688234 0.395945 0.168 Uiso 1 1 calc R U . . .
H29C H 0.605289 0.644203 0.388805 0.168 Uiso 1 1 calc R U . . .
C1 C 0.317(4) 0.9086(10) 0.4502(10) 0.163(13) Uani 1 1 d . . . . .
O6 O 0.3883(15) 0.6979(5) 0.2952(4) 0.112 Uiso 1 1 d . U . . .
N11 N 0.336(7) 0.9386(16) 0.4382(14) 0.33(4) Uani 1 1 d . . . . .
C30 C 0.490(2) 0.6280(7) 0.3125(7) 0.112 Uiso 1 1 d . U . . .
H30A H 0.406741 0.616137 0.305552 0.168 Uiso 1 1 calc R U . . .
H30B H 0.548361 0.604152 0.318517 0.168 Uiso 1 1 calc R U . . .
H30C H 0.523711 0.644694 0.290592 0.168 Uiso 1 1 calc R U . . .
C31 C 0.411(2) 0.6906(8) 0.3318(7) 0.112 Uiso 1 1 d . U . . .
H31 H 0.377064 0.711053 0.349571 0.135 Uiso 1 1 calc R U . . .
O5 O -0.025(5) 0.5002(17) 0.3928(14) 0.269(15) Uiso 1 1 d . . . . .
O4 O 0.391(4) 0.5459(12) 0.4264(10) 0.217(12) Uiso 1 1 d . . . . .
C32 C 0.5448(19) 0.7157(7) 0.5781(6) 0.106(5) Uiso 1 1 d D . . . .

loop_
_atom_site_aniso_label
_atom_site_aniso_U_11
_atom_site_aniso_U_22
_atom_site_aniso_U_33
_atom_site_aniso_U_23
_atom_site_aniso_U_13
_atom_site_aniso_U_12
Au1 0.1160(5) 0.1141(5) 0.0902(5) -0.0045(3) 0.0018(4) 0.0015(4)
Au2 0.2344(17) 0.1080(6) 0.1200(8) 0.0170(5) 0.0288(8) 0.0091(7)
Fe1 0.1119(15) 0.0885(13) 0.0738(12) -0.0045(9) -0.0017(12) -0.0014(12)
N1 0.097(9) 0.114(10) 0.091(9) -0.003(9) 0.006(7) 0.007(8)
N3 0.087(10) 0.129(12) 0.097(10) -0.035(9) 0.010(8) 0.004(8)
N2 0.185(18) 0.082(8) 0.079(8) -0.002(7) 0.001(10) -0.008(12)
N4 0.142(14) 0.087(8) 0.080(8) -0.010(6) 0.018(9) 0.008(8)
O1 0.211(18) 0.099(9) 0.094(9) 0.002(7) -0.017(10) 0.042(10)
N9 0.160(16) 0.097(9) 0.072(8) 0.002(6) 0.008(9) 0.005(10)
N7 0.136(13) 0.104(9) 0.075(8) 0.009(6) -0.001(9) -0.009(10)
C4 0.060(7) 0.127(10) 0.110(10) -0.012(9) 0.006(7) -0.014(7)
O2 0.26(3) 0.121(11) 0.077(9) 0.018(8) -0.021(11) -0.006(13)
C2 0.16(2) 0.076(9) 0.114(14) -0.013(10) 0.010(14) -0.014(12)
O3 0.29(3) 0.100(10) 0.122(13) 0.018(9) 0.079(17) 0.011(13)
N5 0.170(16) 0.105(10) 0.068(8) -0.008(7) -0.007(9) 0.016(10)
N6 0.22(2) 0.104(10) 0.065(8) 0.006(7) -0.014(11) -0.027(13)
C6 0.156(18) 0.092(11) 0.095(12) -0.001(9) -0.006(12) 0.029(11)
N8 0.21(2) 0.097(11) 0.097(12) 0.007(8) 0.037(13) 0.011(12)
C13 0.18(2) 0.088(10) 0.068(9) 0.010(7) 0.022(10) 0.024(11)
C5 0.135(15) 0.093(10) 0.063(9) 0.001(7) -0.018(9) 0.017(10)
C7 0.101(11) 0.094(11) 0.106(13) -0.005(9) -0.017(9) 0.004(9)
C28 0.135(16) 0.108(13) 0.080(10) 0.016(9) -0.001(9) -0.003(12)
C18 0.20(2) 0.087(11) 0.098(13) -0.020(10) 0.018(15) 0.013(13)
C21 0.17(2) 0.101(12) 0.101(14) 0.001(11) 0.016(13) 0.007(14)
C12 0.145(17) 0.093(11) 0.082(11) -0.001(8) -0.002(11) 0.002(11)
C9 0.146(17) 0.102(11) 0.068(9) -0.011(8) -0.019(9) 0.007(12)
C8 0.16(2) 0.125(15) 0.085(12) -0.009(10) -0.015(12) 0.018(14)
C10 0.18(2) 0.109(14) 0.073(11) -0.001(9) -0.003(12) 0.014(14)
C11 0.18(2) 0.073(9) 0.083(11) 0.005(7) 0.005(12) -0.008(11)
C24 0.22(3) 0.107(13) 0.062(9) 0.002(8) 0.010(14) -0.005(16)
C25 0.18(2) 0.113(14) 0.075(11) -0.003(9) 0.007(12) -0.017(15)
C19 0.16(2) 0.123(15) 0.091(12) 0.005(10) 0.023(13) 0.026(14)
C22 0.18(2) 0.078(11) 0.16(2) 0.022(12) 0.056(19) 0.012(12)
C17 0.26(3) 0.105(14) 0.073(11) 0.008(9) 0.008(18) 0.010(19)
C23 0.144(16) 0.120(14) 0.064(10) 0.006(9) -0.020(10) -0.007(12)
C15 0.23(3) 0.090(11) 0.086(12) -0.011(9) 0.017(16) -0.014(14)
C20 0.136(16) 0.077(10) 0.130(17) 0.003(10) 0.003(13) 0.008(10)
C16 0.22(3) 0.103(14) 0.094(13) 0.003(10) -0.005(15) 0.004(15)
C14 0.18(2) 0.099(12) 0.068(10) 0.006(8) 0.003(11) -0.008(13)
C26 0.127(16) 0.132(16) 0.088(12) 0.018(11) -0.001(11) -0.026(13)
C27 0.151(18) 0.093(12) 0.104(14) -0.006(10) -0.022(12) -0.008(11)
C1 0.23(4) 0.121(18) 0.14(2) 0.055(18) 0.03(2) 0.02(2)
N11 0.53(10) 0.22(4) 0.24(4) 0.13(4) 0.22(6) 0.19(5)

loop_
_atom_type_symbol
_atom_type_description
_atom_type_scat_dispersion_real
_atom_type_scat_dispersion_imag
_atom_type_scat_source
C C 0.0033 0.0016 'International Tables Vol C Tables 4.2.6.8 and 6.1.1.4'
H H 0.0000 0.0000 'International Tables Vol C Tables 4.2.6.8 and 6.1.1.4'
Au Au -2.0133 8.8022 'International Tables Vol C Tables 4.2.6.8 and 6.1.1.4'
Fe Fe 0.3463 0.8444 'International Tables Vol C Tables 4.2.6.8 and 6.1.1.4'
N N 0.0061 0.0033 'International Tables Vol C Tables 4.2.6.8 and 6.1.1.4'
O O 0.0106 0.0060 'International Tables Vol C Tables 4.2.6.8 and 6.1.1.4'

loop_
_geom_angle_atom_site_label_1
_geom_angle_atom_site_label_2
_geom_angle_atom_site_label_3
_geom_angle
_geom_angle_site_symmetry_1
_geom_angle_site_symmetry_3
_geom_angle_publ_flag
C4 Au1 Au2 86.0(5) . 7_566 ?
C32 Au1 Au2 96.0(6) . 7_566 ?
C32 Au1 C4 177.9(8) . . ?
C2 Au2 Au1 84.7(6) . 7_466 ?
C2 Au2 C1 175.8(14) . . ?
C1 Au2 Au1 98.9(11) . 7_466 ?
N1 Fe1 N3 179.4(7) . 1_455 ?
N1 Fe1 N2 88.2(8) . . ?
N1 Fe1 N4 89.5(7) . . ?
N1 Fe1 N9 93.6(7) . 3_566 ?
N1 Fe1 N7 89.7(7) . 6_565 ?
N3 Fe1 N4 90.5(7) 1_455 . ?
N3 Fe1 N9 87.0(8) 1_455 3_566 ?
N3 Fe1 N7 90.3(7) 1_455 6_565 ?
N2 Fe1 N3 91.1(8) . 1_455 ?
N2 Fe1 N4 86.7(6) . . ?
N2 Fe1 N9 176.3(7) . 3_566 ?
N2 Fe1 N7 91.2(6) . 6_565 ?
N9 Fe1 N4 90.1(6) 3_566 . ?
N7 Fe1 N4 177.7(6) 6_565 . ?
N7 Fe1 N9 92.0(6) 6_565 3_566 ?
C32 N1 Fe1 173.8(19) . . ?
C4 N3 Fe1 170.6(18) . 1_655 ?
C2 N2 Fe1 171.3(18) . . ?
C6 N4 Fe1 120.2(15) . . ?
C5 N4 Fe1 121.8(13) . . ?
C5 N4 C6 118.0(16) . . ?
C21 N9 Fe1 125.1(17) . 3_566 ?
C21 N9 C22 115.4(19) . . ?
C22 N9 Fe1 118.7(14) . 3_566 ?
C28 N7 Fe1 119.3(13) . 6_564 ?
C28 N7 C27 114.3(16) . . ?
C27 N7 Fe1 126.4(15) . 6_564 ?
N3 C4 Au1 179(3) . . ?
N2 C2 Au2 178(2) . . ?
C9 N5 H5 117.7 . . ?
C10 N5 H5 117.7 . . ?
C10 N5 C9 124.6(18) . . ?
C24 N6 H6 117.0 . . ?
C23 N6 H6 117.0 . . ?
C23 N6 C24 125.9(17) . . ?
N4 C6 H6A 119.7 . . ?
N4 C6 C8 121(2) . . ?
C8 C6 H6A 119.7 . . ?
C18 N8 H8 117.1 . . ?
C18 N8 C17 126(2) . . ?
C17 N8 H8 117.1 . . ?
C11 C13 H13 118.2 . . ?
C15 C13 H13 118.2 . . ?
C15 C13 C11 123.7(17) . . ?
N4 C5 H5A 117.7 . . ?
N4 C5 C7 124.6(17) . . ?
C7 C5 H5A 117.7 . . ?
C5 C7 H7 121.7 . . ?
C9 C7 C5 116.5(17) . . ?
C9 C7 H7 121.7 . . ?
N7 C28 H28 118.4 . . ?
N7 C28 C26 123(2) . . ?
C26 C28 H28 118.4 . . ?
N8 C18 C19 126(3) . . ?
N8 C18 C20 120(2) . . ?
C20 C18 C19 113(2) . . ?
N9 C21 H21 118.9 . . ?
N9 C21 C19 122(2) . . ?
C19 C21 H21 118.9 . . ?
C11 C12 H12 120.4 . . ?
C11 C12 C14 119.2(18) . . ?
C14 C12 H12 120.4 . . ?
C7 C9 N5 124.1(19) . . ?
C7 C9 C8 116.9(18) . . ?
C8 C9 N5 118.5(19) . . ?
C6 C8 C9 123(2) . . ?
C6 C8 H8A 118.7 . . ?
C9 C8 H8A 118.7 . . ?
O1 C10 N5 120.3(19) . . ?
O1 C10 C11 119.2(19) . . ?
N5 C10 C11 120(2) . . ?
C13 C11 C10 122.5(17) . . ?
C12 C11 C13 117.6(17) . . ?
C12 C11 C10 119.6(17) . . ?
C25 C24 N6 120(2) . . ?
C26 C24 N6 120(3) . . ?
C26 C24 C25 118.7(19) . . ?
C24 C25 H25 121.1 . . ?
C27 C25 C24 118(2) . . ?
C27 C25 H25 121.1 . . ?
C18 C19 H19 118.9 . . ?
C21 C19 C18 122(2) . . ?
C21 C19 H19 118.9 . . ?
N9 C22 H22 117.9 . . ?
C20 C22 N9 124(2) . . ?
C20 C22 H22 117.9 . . ?
O3 C17 N8 123(2) . . ?
O3 C17 C15 126(2) . . ?
C15 C17 N8 110(3) . . ?
O2 C23 N6 122.1(18) . . ?
O2 C23 C14 121(2) . . ?
N6 C23 C14 116.4(17) . . ?
C13 C15 C17 124(2) . . ?
C13 C15 C16 114(2) . . ?
C17 C15 C16 121.3(19) . . ?
C18 C20 H20 118.9 . . ?
C22 C20 C18 122(2) . . ?
C22 C20 H20 118.9 . . ?
C29 N10 C30 137.6(18) . . ?
C31 N10 C29 121.7(19) . . ?
C31 N10 C30 100.5(18) . . ?
C15 C16 H16 119.1 . . ?
C14 C16 C15 122(2) . . ?
C14 C16 H16 119.1 . . ?
C12 C14 C23 119.3(18) . . ?
C16 C14 C12 123.0(19) . . ?
C16 C14 C23 118(2) . . ?
C28 C26 H26 120.6 . . ?
C24 C26 C28 119(2) . . ?
C24 C26 H26 120.6 . . ?
N7 C27 H27 116.7 . . ?
C25 C27 N7 127(2) . . ?
C25 C27 H27 116.7 . . ?
N10 C29 H29A 109.5 . . ?
N10 C29 H29B 109.5 . . ?
N10 C29 H29C 109.5 . . ?
H29A C29 H29B 109.5 . . ?
H29A C29 H29C 109.5 . . ?
H29B C29 H29C 109.5 . . ?
N11 C1 Au2 166(5) . . ?
N10 C30 H30A 109.5 . . ?
N10 C30 H30B 109.5 . . ?
N10 C30 H30C 109.5 . . ?
H30A C30 H30B 109.5 . . ?
H30A C30 H30C 109.5 . . ?
H30B C30 H30C 109.5 . . ?
N10 C31 H31 116.2 . . ?
O6 C31 N10 128(2) . . ?
O6 C31 H31 116.2 . . ?
N1 C32 Au1 175(2) . . ?

loop_
_geom_bond_atom_site_label_1
_geom_bond_atom_site_label_2
_geom_bond_distance
_geom_bond_site_symmetry_2
_geom_bond_publ_flag
Au1 Au2 3.2614(16) 7_566 ?
Au1 C4 2.098(18) . ?
Au1 C32 2.06(2) . ?
Au2 C2 2.03(2) . ?
Au2 C1 2.06(3) . ?
Fe1 N1 2.118(15) . ?
Fe1 N3 2.152(17) 1_455 ?
Fe1 N2 2.129(16) . ?
Fe1 N4 2.198(14) . ?
Fe1 N9 2.182(16) 3_566 ?
Fe1 N7 2.161(14) 6_565 ?
N1 C32 1.05(2) . ?
N3 C4 0.98(2) . ?
N2 C2 1.07(3) . ?
N4 C6 1.33(3) . ?
N4 C5 1.24(2) . ?
O1 C10 1.25(3) . ?
N9 C21 1.34(3) . ?
N9 C22 1.37(3) . ?
N7 C28 1.34(3) . ?
N7 C27 1.37(3) . ?
O2 C23 1.18(3) . ?
O3 C17 1.15(3) . ?
N5 H5 0.8700 . ?
N5 C9 1.43(2) . ?
N5 C10 1.35(3) . ?
N6 H6 0.8700 . ?
N6 C24 1.40(3) . ?
N6 C23 1.36(3) . ?
C6 H6A 0.9400 . ?
C6 C8 1.35(3) . ?
N8 H8 0.8700 . ?
N8 C18 1.30(3) . ?
N8 C17 1.45(4) . ?
C13 H13 0.9400 . ?
C13 C11 1.42(3) . ?
C13 C15 1.39(3) . ?
C5 H5A 0.9400 . ?
C5 C7 1.44(3) . ?
C7 H7 0.9400 . ?
C7 C9 1.34(3) . ?
C28 H28 0.9400 . ?
C28 C26 1.43(3) . ?
C18 C19 1.42(4) . ?
C18 C20 1.39(4) . ?
C21 H21 0.9400 . ?
C21 C19 1.39(3) . ?
C12 H12 0.9400 . ?
C12 C11 1.38(3) . ?
C12 C14 1.39(3) . ?
C9 C8 1.35(3) . ?
C8 H8A 0.9400 . ?
C10 C11 1.44(3) . ?
C24 C25 1.39(4) . ?
C24 C26 1.38(4) . ?
C25 H25 0.9400 . ?
C25 C27 1.36(3) . ?
C19 H19 0.9400 . ?
C22 H22 0.9400 . ?
C22 C20 1.36(3) . ?
C17 C15 1.44(4) . ?
C23 C14 1.53(3) . ?
C15 C16 1.44(3) . ?
C20 H20 0.9400 . ?
N10 C29 1.44(3) . ?
N10 C30 1.50(3) . ?
N10 C31 1.35(3) . ?
C16 H16 0.9400 . ?
C16 C14 1.32(3) . ?
C26 H26 0.9400 . ?
C27 H27 0.9400 . ?
C29 H29A 0.9700 . ?
C29 H29B 0.9700 . ?
C29 H29C 0.9700 . ?
C1 N11 1.02(5) . ?
O6 C31 1.29(3) . ?
C30 H30A 0.9700 . ?
C30 H30B 0.9700 . ?
C30 H30C 0.9700 . ?
C31 H31 0.9400 . ?

loop_
_geom_torsion_atom_site_label_1
_geom_torsion_atom_site_label_2
_geom_torsion_atom_site_label_3
_geom_torsion_atom_site_label_4
_geom_torsion
_geom_torsion_site_symmetry_1
_geom_torsion_site_symmetry_2
_geom_torsion_site_symmetry_3
_geom_torsion_site_symmetry_4
_geom_torsion_publ_flag
Fe1 N4 C6 C8 -175(2) . . . . ?
Fe1 N4 C5 C7 -178.0(15) . . . . ?
Fe1 N9 C21 C19 -179.3(19) 3_566 . . . ?
Fe1 N9 C22 C20 178(2) 3_566 . . . ?
Fe1 N7 C28 C26 172.4(19) 6_564 . . . ?
Fe1 N7 C27 C25 -171(2) 6_564 . . . ?
N4 C6 C8 C9 -7(4) . . . . ?
N4 C5 C7 C9 -7(3) . . . . ?
O1 C10 C11 C13 -169(3) . . . . ?
O1 C10 C11 C12 18(5) . . . . ?
N9 C21 C19 C18 8(4) . . . . ?
N9 C22 C20 C18 -3(5) . . . . ?
N7 C28 C26 C24 2(4) . . . . ?
O2 C23 C14 C12 -159(3) . . . . ?
O2 C23 C14 C16 24(5) . . . . ?
O3 C17 C15 C13 -148(4) . . . . ?
O3 C17 C15 C16 33(7) . . . . ?
N5 C9 C8 C6 -174(2) . . . . ?
N5 C10 C11 C13 21(4) . . . . ?
N5 C10 C11 C12 -152(3) . . . . ?
N6 C24 C25 C27 -174(3) . . . . ?
N6 C24 C26 C28 175(2) . . . . ?
N6 C23 C14 C12 25(4) . . . . ?
N6 C23 C14 C16 -152(3) . . . . ?
C6 N4 C5 C7 -2(3) . . . . ?
N8 C18 C19 C21 165(3) . . . . ?
N8 C18 C20 C22 -169(3) . . . . ?
N8 C17 C15 C13 41(5) . . . . ?
N8 C17 C15 C16 -139(3) . . . . ?
C13 C15 C16 C14 6(5) . . . . ?
C5 N4 C6 C8 8(3) . . . . ?
C5 C7 C9 N5 179(2) . . . . ?
C5 C7 C9 C8 8(3) . . . . ?
C7 C9 C8 C6 -1(4) . . . . ?
C28 N7 C27 C25 10(4) . . . . ?
C18 N8 C17 O3 10(6) . . . . ?
C18 N8 C17 C15 -178(3) . . . . ?
C21 N9 C22 C20 7(4) . . . . ?
C9 N5 C10 O1 7(4) . . . . ?
C9 N5 C10 C11 177(2) . . . . ?
C10 N5 C9 C7 29(4) . . . . ?
C10 N5 C9 C8 -160(3) . . . . ?
C11 C13 C15 C17 176(3) . . . . ?
C11 C13 C15 C16 -4(5) . . . . ?
C11 C12 C14 C23 180(3) . . . . ?
C11 C12 C14 C16 -3(5) . . . . ?
C24 N6 C23 O2 1(5) . . . . ?
C24 N6 C23 C14 177(3) . . . . ?
C24 C25 C27 N7 -4(4) . . . . ?
C25 C24 C26 C28 4(4) . . . . ?
C19 C18 C20 C22 1(4) . . . . ?
C22 N9 C21 C19 -9(4) . . . . ?
C17 N8 C18 C19 12(5) . . . . ?
C17 N8 C18 C20 179(3) . . . . ?
C17 C15 C16 C14 -174(4) . . . . ?
C23 N6 C24 C25 -154(3) . . . . ?
C23 N6 C24 C26 35(5) . . . . ?
C15 C13 C11 C12 -1(5) . . . . ?
C15 C13 C11 C10 -175(3) . . . . ?
C15 C16 C14 C12 -3(5) . . . . ?
C15 C16 C14 C23 174(3) . . . . ?
C20 C18 C19 C21 -3(4) . . . . ?
C14 C12 C11 C13 5(4) . . . . ?
C14 C12 C11 C10 179(3) . . . . ?
C26 C24 C25 C27 -3(4) . . . . ?
C27 N7 C28 C26 -9(3) . . . . ?
C29 N10 C31 O6 165(2) . . . . ?
C30 N10 C31 O6 -11(3) . . . . ?

loop_
_twin_individual_id
_twin_individual_mass_fraction_refined
1 0.58(2)
2 0.42(2)
